data_4517054
loop_
_publ_author_name
'Di Salvo, Florencia'
'Teixidor, Francesc'
'Vi\~nas, Clara'
'Planas, Jos\'e Giner'
'Light, Mark E.'
'Hursthouse, Michael B.'
'Aliaga-Alcalde, N\'uria'

_publ_section_title
;
 Metallosupramolecular Chemistry of Novel Chiral closo-o-Carboranylalcohol
 Pyridine and Quinoline Ligands: Syntheses, Characterization, and
 Properties of Cobalt Complexes
;
_journal_issue 11
_journal_name_full 'Crystal Growth &amp; Design'
_journal_page_first 5720
_journal_paper_doi 10.1021/cg301249a
_journal_volume 12
_journal_year 2012
_chemical_compound_source 'Jose Giner Planas'
_chemical_formula_moiety 'C18 H38 B20 Cl2 Co N2 O2, C2 H6 O'
_chemical_formula_sum 'C20 H44 B20 Cl2 Co N2 O3'
_chemical_formula_weight 706.60
_space_group_IT_number 33
_space_group_name_Hall 'P 2c -2n'
_space_group_name_H-M_alt 'P n a 21'
_symmetry_cell_setting orthorhombic
_symmetry_space_group_name_H-M 'P n a 21'
_atom_sites_solution_hydrogens geom
_atom_sites_solution_primary direct
_atom_sites_solution_secondary difmap
_audit_creation_method SHELXL-97
_cell_angle_alpha 90.00
_cell_angle_beta 90.00
_cell_angle_gamma 90.00
_cell_formula_units_Z 8
_cell_length_a 14.4006(3)
_cell_length_b 22.0313(5)
_cell_length_c 23.8677(5)
_cell_measurement_reflns_used 135270
_cell_measurement_temperature 120(2)
_cell_measurement_theta_max 27.48
_cell_measurement_theta_min 2.91
_cell_volume 7572.4(3)
_computing_cell_refinement 'DENZO (Otwinowski & Minor, 1997) & COLLECT (Hooft, R.W.W., 1998)'
_computing_data_collection 'COLLECT (Hooft, R.W.W., 1998)'
_computing_data_reduction 'DENZO (Otwinowski & Minor, 1997) & COLLECT (Hooft, R.W.W., 1998)'
_computing_molecular_graphics
;
Images generated using CrystalMaker: a crystal and molecular 
structures program for Mac and Windows. CrystalMaker Software Ltd, 
Oxford, England (www.crystalmaker.com)
;
_computing_publication_material 'WINGX (Farrugia, 1998)'
_computing_structure_refinement 'SHELXL-97 (Sheldrick, 2008)'
_computing_structure_solution 'SHELXS-97 (Sheldrick, 1997)'
_diffrn_ambient_temperature 120(2)
_diffrn_detector_area_resol_mean 9.091
_diffrn_measured_fraction_theta_full 0.997
_diffrn_measured_fraction_theta_max 0.997
_diffrn_measurement_device_type 'Bruker-Nonius CCD camera on \k-goniostat'
_diffrn_measurement_method '\f & \w scans to fill the asymmetric unit'
_diffrn_radiation_monochromator '10cm confocal mirrors'
_diffrn_radiation_source 'Bruker Nonius FR591 Rotating Anode'
_diffrn_radiation_type MoK\a
_diffrn_radiation_wavelength 0.71073
_diffrn_reflns_av_R_equivalents 0.0000
_diffrn_reflns_av_sigmaI/netI 0.0729
_diffrn_reflns_limit_h_max 17
_diffrn_reflns_limit_h_min 0
_diffrn_reflns_limit_k_max 26
_diffrn_reflns_limit_k_min 0
_diffrn_reflns_limit_l_max 28
_diffrn_reflns_limit_l_min -25
_diffrn_reflns_number 11876
_diffrn_reflns_theta_full 25.03
_diffrn_reflns_theta_max 25.03
_diffrn_reflns_theta_min 2.95
_diffrn_standards_number 0
_exptl_absorpt_coefficient_mu 0.623
_exptl_absorpt_correction_T_max 0.9519
_exptl_absorpt_correction_T_min 0.9290
_exptl_absorpt_correction_type multi-scan
_exptl_absorpt_process_details
;
SADABS V2.10 (Sheldrick, G.M., 2003)
;
_exptl_crystal_colour Blue
_exptl_crystal_density_diffrn 1.240
_exptl_crystal_density_method 'not measured'
_exptl_crystal_description Block
_exptl_crystal_F_000 2904
_exptl_crystal_size_max 0.12
_exptl_crystal_size_mid 0.1
_exptl_crystal_size_min 0.08
_refine_diff_density_max 0.614
_refine_diff_density_min -0.574
_refine_diff_density_rms 0.087
_refine_ls_abs_structure_details 'Flack H D (1983), Acta Cryst. A39, 876-881'
_refine_ls_abs_structure_Flack 0.48(2)
_refine_ls_extinction_method none
_refine_ls_goodness_of_fit_ref 1.056
_refine_ls_hydrogen_treatment constr
_refine_ls_matrix_type full
_refine_ls_number_parameters 873
_refine_ls_number_reflns 11876
_refine_ls_number_restraints 522
_refine_ls_restrained_S_all 1.034
_refine_ls_R_factor_all 0.0991
_refine_ls_R_factor_gt 0.0736
_refine_ls_shift/su_max 0.008
_refine_ls_shift/su_mean 0.000
_refine_ls_structure_factor_coef Fsqd
_refine_ls_weighting_details 'calc w=1/[\s^2^(Fo^2^)+(0.0675P)^2^+20.0463P] where P=(Fo^2^+2Fc^2^)/3'
_refine_ls_weighting_scheme calc
_refine_ls_wR_factor_gt 0.1677
_refine_ls_wR_factor_ref 0.1812
_reflns_number_gt 9359
_reflns_number_total 11876
_reflns_threshold_expression >2\s(I)
_cod_data_source_file cg301249a_si_002.cif
_cod_data_source_block 4c
_cod_depositor_comments
;
The following automatic conversions were performed:

data item '_symmetry_cell_setting' value 'Orthorhombic' was changed
to 'orthorhombic' in accordance with the
/home/saulius/struct/COD-crude-data/automatic-downloads/DataCite-retrospective/ACS/depositions/lib/dictionaries/cif_core.dic
dictionary named 'cif_core.dic' version 2.4.2 last updated on
2011-04-26.

Automatic conversion script
Id: cif_fix_values 6909 2019-04-08 15:41:33Z antanas 

The following automatic conversions were performed:

data name '_iucr_refine_instruction_details' was replaced with
'_iucr_refine_instructions_details' as specified in the replacement
file 'data/replacement-values/replacement_tags.lst'.

Automatic conversion script
Id: cif_correct_tags 9268 2022-04-12 08:56:07Z antanas 
;
_cod_original_sg_symbol_H-M Pna2(1)
_cod_database_code 4517054

loop_
_symmetry_equiv_pos_as_xyz
'x, y, z'
'-x, -y, z+1/2'
'x+1/2, -y+1/2, z'
'-x+1/2, y+1/2, z+1/2'

loop_
_atom_site_label
_atom_site_type_symbol
_atom_site_fract_x
_atom_site_fract_y
_atom_site_fract_z
_atom_site_U_iso_or_equiv
_atom_site_adp_type
_atom_site_occupancy
_atom_site_symmetry_multiplicity
_atom_site_calc_flag
_atom_site_refinement_flags
Co1 Co 0.72706(5) 0.50869(4) 0.33424(5) 0.0320(2) Uani 1 1 d .
Co2 Co 0.25781(7) 0.49024(4) 0.33799(6) 0.0536(3) Uani 1 1 d .
Cl1 Cl 0.65495(12) 0.45997(8) 0.40500(8) 0.0424(4) Uani 1 1 d .
Cl2 Cl 0.78468(12) 0.44890(9) 0.26711(8) 0.0457(5) Uani 1 1 d .
Cl3 Cl 0.1981(2) 0.55726(11) 0.27752(13) 0.0957(11) Uani 1 1 d .
Cl4 Cl 0.33323(19) 0.52742(11) 0.41283(12) 0.0828(9) Uani 1 1 d .
O101 O 0.3954(4) 0.5991(2) 0.1468(2) 0.0504(15) Uani 1 1 d U
H101 H 0.3404 0.5953 0.1356 0.076 Uiso 1 1 calc R
N101 N 0.6272(4) 0.5568(2) 0.2943(3) 0.0318(13) Uani 1 1 d .
C101 C 0.4003(4) 0.6985(3) 0.1929(3) 0.0331(16) Uani 1 1 d U
C102 C 0.3072(5) 0.7392(4) 0.2128(4) 0.050(2) Uani 1 1 d U
C103 C 0.2277(7) 0.7064(5) 0.2371(4) 0.071(3) Uani 1 1 d U
H10A H 0.1854 0.7354 0.2548 0.106 Uiso 1 1 calc R
H10B H 0.2501 0.6774 0.2652 0.106 Uiso 1 1 calc R
H10C H 0.1948 0.6845 0.2074 0.106 Uiso 1 1 calc R
C104 C 0.3957(5) 0.6286(3) 0.2006(3) 0.0362(17) Uani 1 1 d U
H104 H 0.3373 0.6180 0.2209 0.043 Uiso 1 1 calc R
C105 C 0.4780(5) 0.6052(3) 0.2338(3) 0.0360(17) Uani 1 1 d U
C106 C 0.4703(4) 0.5933(3) 0.2900(3) 0.0328(17) Uani 1 1 d U
H106 H 0.4138 0.6016 0.3091 0.039 Uiso 1 1 calc R
C107 C 0.5449(4) 0.5693(3) 0.3187(3) 0.0330(16) Uani 1 1 d U
H107 H 0.5380 0.5611 0.3576 0.040 Uiso 1 1 calc R
C108 C 0.6333(5) 0.5694(4) 0.2401(3) 0.0441(19) Uani 1 1 d U
H108 H 0.6910 0.5619 0.2222 0.053 Uiso 1 1 calc R
C109 C 0.5633(5) 0.5924(3) 0.2080(3) 0.0348(17) Uani 1 1 d U
H109 H 0.5722 0.5996 0.1691 0.042 Uiso 1 1 calc R
B103 B 0.3259(6) 0.7290(5) 0.1448(5) 0.056(3) Uani 1 1 d U
H103 H 0.2792 0.7011 0.1176 0.068 Uiso 1 1 calc R
B104 B 0.4484(7) 0.7307(5) 0.1349(4) 0.050(2) Uani 1 1 d U
H10D H 0.4844 0.7047 0.1009 0.059 Uiso 1 1 calc R
B105 B 0.4988(6) 0.7388(4) 0.2028(4) 0.043(2) Uani 1 1 d U
H105 H 0.5671 0.7178 0.2140 0.052 Uiso 1 1 calc R
B106 B 0.4107(6) 0.7431(4) 0.2523(4) 0.0379(19) Uani 1 1 d U
H10E H 0.4199 0.7250 0.2959 0.045 Uiso 1 1 calc R
B107 B 0.2906(7) 0.7999(5) 0.1719(5) 0.058(3) Uani 1 1 d U
H10F H 0.2209 0.8198 0.1624 0.069 Uiso 1 1 calc R
B108 B 0.3800(9) 0.7950(5) 0.1217(4) 0.065(3) Uani 1 1 d U
H10G H 0.3705 0.8114 0.0777 0.078 Uiso 1 1 calc R
B109 B 0.4852(8) 0.8040(5) 0.1562(5) 0.062(3) Uani 1 1 d U
H10H H 0.5456 0.8272 0.1358 0.075 Uiso 1 1 calc R
B110 B 0.4635(6) 0.8108(4) 0.2277(4) 0.045(2) Uani 1 1 d U
H110 H 0.5107 0.8385 0.2548 0.053 Uiso 1 1 calc R
B111 B 0.3423(6) 0.8085(4) 0.2379(4) 0.044(2) Uani 1 1 d U
H111 H 0.3072 0.8334 0.2729 0.053 Uiso 1 1 calc R
B112 B 0.3877(7) 0.8468(5) 0.1794(4) 0.059(3) Uani 1 1 d U
H112 H 0.3828 0.8973 0.1748 0.070 Uiso 1 1 calc R
O201 O 1.0786(3) 0.6061(2) 0.50990(18) 0.0341(11) Uani 1 1 d U
H201 H 1.0378 0.6274 0.5256 0.051 Uiso 1 1 calc R
N201 N 0.8381(3) 0.5496(2) 0.3705(2) 0.0254(12) Uani 1 1 d .
C201 C 1.0911(4) 0.6897(3) 0.4434(3) 0.0227(14) Uani 1 1 d U
C202 C 1.1969(4) 0.7187(3) 0.4528(3) 0.0276(15) Uani 1 1 d U
C203 C 1.2750(4) 0.6768(3) 0.4702(3) 0.0399(18) Uani 1 1 d U
H20A H 1.3329 0.6999 0.4731 0.060 Uiso 1 1 calc R
H20B H 1.2823 0.6446 0.4422 0.060 Uiso 1 1 calc R
H20C H 1.2605 0.6587 0.5067 0.060 Uiso 1 1 calc R
C204 C 1.0816(4) 0.6202(3) 0.4530(3) 0.0260(14) Uani 1 1 d U
H204 H 1.1374 0.6000 0.4364 0.031 Uiso 1 1 calc R
C205 C 0.9963(4) 0.5960(3) 0.4234(3) 0.0267(14) Uani 1 1 d U
C206 C 0.9985(4) 0.5806(3) 0.3675(3) 0.0272(15) Uani 1 1 d U
H206 H 1.0535 0.5857 0.3460 0.033 Uiso 1 1 calc R
C207 C 0.9173(4) 0.5569(3) 0.3429(3) 0.0333(16) Uani 1 1 d U
H207 H 0.9194 0.5456 0.3045 0.040 Uiso 1 1 calc R
C208 C 0.8384(4) 0.5653(3) 0.4254(3) 0.0281(15) Uani 1 1 d U
H208 H 0.7827 0.5599 0.4462 0.034 Uiso 1 1 calc R
C209 C 0.9145(4) 0.5885(3) 0.4528(3) 0.0312(15) Uani 1 1 d U
H209 H 0.9109 0.5992 0.4913 0.037 Uiso 1 1 calc R
B203 B 1.1137(5) 0.7342(3) 0.5019(3) 0.0305(18) Uani 1 1 d U
H203 H 1.1157 0.7171 0.5461 0.037 Uiso 1 1 calc R
B204 B 1.0080(6) 0.7396(3) 0.4643(4) 0.034(2) Uani 1 1 d U
H20D H 0.9404 0.7262 0.4839 0.040 Uiso 1 1 calc R
B205 B 1.0326(5) 0.7273(4) 0.3924(3) 0.0308(18) Uani 1 1 d U
H205 H 0.9794 0.7062 0.3643 0.037 Uiso 1 1 calc R
B206 B 1.1536(5) 0.7108(3) 0.3862(3) 0.0239(16) Uani 1 1 d U
H20E H 1.1814 0.6780 0.3544 0.029 Uiso 1 1 calc R
B207 B 1.1914(6) 0.7915(4) 0.4783(4) 0.040(2) Uani 1 1 d U
H20F H 1.2439 0.8124 0.5071 0.048 Uiso 1 1 calc R
B208 B 1.0702(5) 0.8065(3) 0.4836(3) 0.0324(18) Uani 1 1 d U
H20G H 1.0415 0.8384 0.5158 0.039 Uiso 1 1 calc R
B209 B 1.0214(5) 0.8028(3) 0.4152(3) 0.0267(17) Uani 1 1 d U
H20H H 0.9616 0.8320 0.4020 0.032 Uiso 1 1 calc R
B210 B 1.1120(5) 0.7838(3) 0.3685(3) 0.0304(17) Uani 1 1 d U
H210 H 1.1121 0.8000 0.3240 0.036 Uiso 1 1 calc R
B211 B 1.2169(5) 0.7777(4) 0.4069(4) 0.0377(19) Uani 1 1 d U
H211 H 1.2862 0.7895 0.3886 0.045 Uiso 1 1 calc R
B212 B 1.1350(5) 0.8336(4) 0.4249(3) 0.0325(18) Uani 1 1 d U
H212 H 1.1496 0.8830 0.4183 0.039 Uiso 1 1 calc R
O301 O -0.1599(3) 0.4129(2) 0.4622(2) 0.0437(13) Uani 1 1 d U
H301 H -0.1294 0.4043 0.4912 0.066 Uiso 1 1 calc R
N301 N 0.1418(4) 0.4466(3) 0.3666(3) 0.0390(15) Uani 1 1 d .
C301 C -0.1205(4) 0.3111(3) 0.4297(3) 0.0326(16) Uani 1 1 d U
C302 C -0.2127(5) 0.2687(3) 0.4110(3) 0.0388(17) Uani 1 1 d U
C303 C -0.2946(5) 0.3006(3) 0.3861(3) 0.0389(18) Uani 1 1 d U
H30A H -0.3432 0.2709 0.3773 0.058 Uiso 1 1 calc R
H30B H -0.2756 0.3215 0.3517 0.058 Uiso 1 1 calc R
H30C H -0.3187 0.3303 0.4130 0.058 Uiso 1 1 calc R
C304 C -0.1255(5) 0.3787(3) 0.4163(3) 0.0383(17) Uani 1 1 d U
H304 H -0.1691 0.3843 0.3841 0.046 Uiso 1 1 calc R
C305 C -0.0302(5) 0.4039(3) 0.3991(3) 0.0334(16) Uani 1 1 d U
C306 C -0.0075(5) 0.4070(3) 0.3430(3) 0.0360(16) Uani 1 1 d U
H306 H -0.0501 0.3946 0.3149 0.043 Uiso 1 1 calc R
C307 C 0.0779(5) 0.4284(3) 0.3296(4) 0.047(2) Uani 1 1 d U
H307 H 0.0935 0.4307 0.2910 0.056 Uiso 1 1 calc R
C308 C 0.1187(5) 0.4454(3) 0.4199(3) 0.0374(17) Uani 1 1 d U
H308 H 0.1620 0.4600 0.4467 0.045 Uiso 1 1 calc R
C309 C 0.0336(5) 0.4238(3) 0.4385(3) 0.0373(17) Uani 1 1 d U
H309 H 0.0194 0.4227 0.4773 0.045 Uiso 1 1 calc R
B303 B -0.1943(6) 0.2836(4) 0.4817(4) 0.039(2) Uani 1 1 d U
H303 H -0.2410 0.3122 0.5084 0.046 Uiso 1 1 calc R
B304 B -0.0692(6) 0.2836(4) 0.4876(4) 0.044(2) Uani 1 1 d U
H30D H -0.0325 0.3127 0.5190 0.053 Uiso 1 1 calc R
B305 B -0.0206(6) 0.2705(4) 0.4223(4) 0.038(2) Uani 1 1 d U
H305 H 0.0482 0.2907 0.4109 0.045 Uiso 1 1 calc R
B306 B -0.1121(5) 0.2640(4) 0.3731(3) 0.0344(19) Uani 1 1 d U
H30E H -0.1053 0.2809 0.3290 0.041 Uiso 1 1 calc R
B307 B -0.2271(7) 0.2108(4) 0.4580(4) 0.045(2) Uani 1 1 d U
H30F H -0.2962 0.1913 0.4700 0.054 Uiso 1 1 calc R
B308 B -0.1359(6) 0.2182(5) 0.5074(4) 0.049(2) Uani 1 1 d U
H30G H -0.1425 0.2038 0.5522 0.058 Uiso 1 1 calc R
B309 B -0.0311(6) 0.2097(4) 0.4691(4) 0.046(2) Uani 1 1 d U
H30H H 0.0313 0.1884 0.4891 0.055 Uiso 1 1 calc R
B310 B -0.0550(6) 0.1974(4) 0.3974(4) 0.045(2) Uani 1 1 d U
H310 H -0.0093 0.1693 0.3697 0.054 Uiso 1 1 calc R
B311 B -0.1765(6) 0.1980(4) 0.3902(4) 0.041(2) Uani 1 1 d U
H311 H -0.2115 0.1701 0.3571 0.049 Uiso 1 1 calc R
B312 B -0.1291(6) 0.1644(5) 0.4508(4) 0.047(2) Uani 1 1 d U
H312 H -0.1329 0.1142 0.4583 0.057 Uiso 1 1 calc R
O401 O 0.5432(4) 0.3965(2) 0.1218(2) 0.0454(13) Uani 1 1 d U
H401 H 0.5452 0.4342 0.1171 0.068 Uiso 1 1 calc R
N401 N 0.3527(4) 0.4456(2) 0.2906(3) 0.0381(14) Uani 1 1 d .
C401 C 0.5780(4) 0.3128(3) 0.1812(3) 0.0291(15) Uani 1 1 d U
C402 C 0.6861(4) 0.2865(3) 0.1678(3) 0.0299(16) Uani 1 1 d U
C403 C 0.7589(4) 0.3335(3) 0.1511(3) 0.0344(16) Uani 1 1 d U
H40A H 0.8183 0.3132 0.1441 0.052 Uiso 1 1 calc R
H40B H 0.7664 0.3631 0.1815 0.052 Uiso 1 1 calc R
H40C H 0.7387 0.3545 0.1170 0.052 Uiso 1 1 calc R
C404 C 0.5633(4) 0.3828(3) 0.1775(3) 0.0295(15) Uani 1 1 d U
H404 H 0.6231 0.4032 0.1875 0.035 Uiso 1 1 calc R
C405 C 0.4906(4) 0.4031(3) 0.2183(3) 0.0290(15) Uani 1 1 d U
C406 C 0.5094(4) 0.4184(3) 0.2730(3) 0.0276(15) Uani 1 1 d U
H406 H 0.5712 0.4161 0.2867 0.033 Uiso 1 1 calc R
C407 C 0.4399(4) 0.4370(2) 0.3078(3) 0.0294(15) Uani 1 1 d U
H407 H 0.4543 0.4442 0.3461 0.035 Uiso 1 1 calc R
C408 C 0.3339(5) 0.4323(3) 0.2379(3) 0.0392(18) Uani 1 1 d U
H408 H 0.2717 0.4377 0.2256 0.047 Uiso 1 1 calc R
C409 C 0.3973(5) 0.4110(3) 0.1992(3) 0.0363(17) Uani 1 1 d U
H409 H 0.3798 0.4022 0.1617 0.044 Uiso 1 1 calc R
B403 B 0.5991(5) 0.2736(4) 0.1196(3) 0.0335(19) Uani 1 1 d U
H403 H 0.5967 0.2945 0.0768 0.040 Uiso 1 1 calc R
B404 B 0.4966(5) 0.2606(4) 0.1603(4) 0.0321(18) Uani 1 1 d U
H40D H 0.4260 0.2724 0.1439 0.039 Uiso 1 1 calc R
B405 B 0.5265(5) 0.2695(4) 0.2330(4) 0.0317(18) Uani 1 1 d U
H405 H 0.4753 0.2869 0.2645 0.038 Uiso 1 1 calc R
B406 B 0.6457(5) 0.2888(3) 0.2357(3) 0.0283(17) Uani 1 1 d U
H40E H 0.6736 0.3202 0.2685 0.034 Uiso 1 1 calc R
B407 B 0.6805(6) 0.2173(4) 0.1387(3) 0.0362(19) Uani 1 1 d U
H40F H 0.7319 0.1996 0.1075 0.043 Uiso 1 1 calc R
B408 B 0.5617(6) 0.1987(4) 0.1337(3) 0.0364(19) Uani 1 1 d U
H40G H 0.5341 0.1687 0.0997 0.044 Uiso 1 1 calc R
B409 B 0.5175(5) 0.1977(4) 0.2035(4) 0.0335(19) Uani 1 1 d U
H40H H 0.4594 0.1665 0.2155 0.040 Uiso 1 1 calc R
B410 B 0.6091(5) 0.2146(3) 0.2512(3) 0.0294(17) Uani 1 1 d U
H410 H 0.6129 0.1953 0.2945 0.035 Uiso 1 1 calc R
B411 B 0.7121(5) 0.2270(3) 0.2097(4) 0.0308(18) Uani 1 1 d U
H411 H 0.7836 0.2165 0.2254 0.037 Uiso 1 1 calc R
B412 B 0.6302(5) 0.1699(4) 0.1902(4) 0.0350(19) Uani 1 1 d U
H412 H 0.6473 0.1204 0.1936 0.042 Uiso 1 1 calc R
O1 O 0.2250(4) 0.5349(4) 0.5303(3) 0.081(2) Uani 1 1 d U
H1 H 0.1674 0.5331 0.5248 0.122 Uiso 1 1 calc R
C1 C 0.2485(9) 0.5032(4) 0.5849(6) 0.089(3) Uani 1 1 d U
H1A H 0.3058 0.5205 0.6013 0.107 Uiso 1 1 calc R
H1B H 0.1972 0.5080 0.6122 0.107 Uiso 1 1 calc R
C2 C 0.2621(10) 0.4381(6) 0.5709(7) 0.124(5) Uani 1 1 d U
H2A H 0.2770 0.4154 0.6050 0.186 Uiso 1 1 calc R
H2B H 0.3131 0.4341 0.5440 0.186 Uiso 1 1 calc R
H2C H 0.2050 0.4218 0.5543 0.186 Uiso 1 1 calc R
O2 O 0.5041(4) 0.5112(3) 0.0952(3) 0.0687(17) Uani 1 1 d U
H2 H 0.5568 0.5270 0.0987 0.103 Uiso 1 1 calc R
C3 C 0.4777(9) 0.5118(7) 0.0377(4) 0.105(5) Uani 1 1 d U
H3A H 0.5220 0.4885 0.0144 0.127 Uiso 1 1 calc R
H3B H 0.4733 0.5538 0.0232 0.127 Uiso 1 1 calc R
C4 C 0.375(2) 0.4789(12) 0.0397(12) 0.332(17) Uani 1 1 d U
H4A H 0.3489 0.4774 0.0018 0.498 Uiso 1 1 calc R
H4B H 0.3336 0.5021 0.0642 0.498 Uiso 1 1 calc R
H4C H 0.3817 0.4375 0.0542 0.498 Uiso 1 1 calc R

loop_
_atom_site_aniso_label
_atom_site_aniso_U_11
_atom_site_aniso_U_22
_atom_site_aniso_U_33
_atom_site_aniso_U_23
_atom_site_aniso_U_13
_atom_site_aniso_U_12
Co1 0.0228(4) 0.0279(5) 0.0452(5) -0.0058(5) -0.0083(5) 0.0004(3)
Co2 0.0530(6) 0.0280(5) 0.0798(8) 0.0010(6) 0.0387(7) 0.0027(4)
Cl1 0.0323(9) 0.0378(10) 0.0570(12) 0.0054(9) 0.0002(9) -0.0018(7)
Cl2 0.0348(9) 0.0447(11) 0.0576(12) -0.0230(9) -0.0124(9) 0.0085(8)
Cl3 0.103(2) 0.0596(15) 0.124(2) 0.0471(16) 0.0790(19) 0.0428(14)
Cl4 0.0926(18) 0.0593(15) 0.0966(19) -0.0371(14) 0.0568(16) -0.0343(13)
O101 0.050(3) 0.054(3) 0.047(3) -0.029(3) -0.020(3) 0.017(3)
N101 0.025(3) 0.026(3) 0.045(4) -0.004(3) -0.007(3) -0.003(2)
C101 0.021(3) 0.039(4) 0.040(4) -0.004(3) -0.005(3) 0.008(3)
C102 0.028(4) 0.036(4) 0.086(6) 0.002(4) 0.004(4) 0.004(3)
C103 0.062(6) 0.081(8) 0.069(7) 0.006(6) 0.003(5) 0.004(5)
C104 0.033(4) 0.030(4) 0.046(5) -0.007(3) -0.006(3) 0.004(3)
C105 0.036(4) 0.026(4) 0.045(5) -0.009(3) -0.010(3) 0.003(3)
C106 0.022(3) 0.027(4) 0.049(5) -0.016(3) -0.003(3) 0.000(3)
C107 0.035(4) 0.023(4) 0.041(4) -0.008(3) -0.001(3) -0.001(3)
C108 0.032(4) 0.048(5) 0.052(5) -0.017(4) -0.002(4) 0.003(3)
C109 0.033(4) 0.039(4) 0.033(4) -0.001(3) -0.003(3) 0.014(3)
B103 0.032(5) 0.062(7) 0.075(7) 0.015(6) -0.029(5) 0.004(4)
B104 0.056(6) 0.055(6) 0.037(5) -0.003(4) 0.003(5) -0.008(5)
B105 0.033(5) 0.036(5) 0.060(6) 0.001(4) -0.002(4) -0.011(4)
B106 0.046(5) 0.031(5) 0.037(5) -0.003(4) -0.002(4) 0.000(4)
B107 0.049(5) 0.050(6) 0.075(8) 0.000(5) -0.018(5) 0.015(5)
B108 0.108(9) 0.056(7) 0.032(5) 0.012(5) -0.003(6) 0.013(6)
B109 0.070(7) 0.063(7) 0.053(6) 0.008(5) 0.009(6) -0.021(6)
B110 0.045(5) 0.027(5) 0.062(6) -0.003(4) -0.007(4) -0.005(4)
B111 0.049(5) 0.041(5) 0.042(5) 0.003(4) 0.007(4) 0.015(4)
B112 0.061(6) 0.063(7) 0.052(6) 0.004(5) -0.006(5) 0.016(5)
O201 0.039(3) 0.041(3) 0.023(2) 0.007(2) 0.002(2) -0.001(2)
N201 0.022(3) 0.018(3) 0.036(3) -0.006(2) -0.004(2) -0.006(2)
C201 0.019(3) 0.018(3) 0.032(4) -0.003(3) -0.005(3) -0.001(2)
C202 0.020(3) 0.031(4) 0.032(4) 0.001(3) -0.002(3) -0.009(3)
C203 0.024(3) 0.044(4) 0.052(5) 0.016(4) -0.003(3) -0.008(3)
C204 0.019(3) 0.027(4) 0.032(4) -0.002(3) 0.002(3) -0.003(3)
C205 0.032(3) 0.013(3) 0.035(4) 0.002(3) 0.001(3) -0.004(3)
C206 0.026(3) 0.028(4) 0.028(4) -0.001(3) 0.004(3) 0.004(3)
C207 0.032(3) 0.023(3) 0.045(4) -0.002(3) 0.001(4) -0.003(3)
C208 0.023(3) 0.025(3) 0.036(4) 0.001(3) 0.005(3) 0.003(3)
C209 0.025(3) 0.035(4) 0.034(4) 0.002(3) 0.002(3) 0.002(3)
B203 0.041(4) 0.031(4) 0.020(4) -0.009(3) 0.011(3) -0.017(3)
B204 0.038(4) 0.019(4) 0.044(5) -0.011(4) 0.006(4) 0.007(3)
B205 0.029(4) 0.030(4) 0.034(5) 0.012(3) -0.005(4) 0.002(3)
B206 0.024(4) 0.028(4) 0.020(4) -0.001(3) 0.002(3) -0.004(3)
B207 0.036(4) 0.041(5) 0.043(5) -0.001(4) -0.006(4) -0.012(4)
B208 0.036(4) 0.027(4) 0.034(4) -0.011(4) 0.013(4) -0.004(3)
B209 0.023(4) 0.024(4) 0.033(4) 0.007(3) 0.001(3) 0.001(3)
B210 0.033(4) 0.030(4) 0.028(4) -0.002(3) 0.007(4) -0.006(3)
B211 0.034(4) 0.042(5) 0.038(5) 0.006(4) 0.014(4) -0.007(4)
B212 0.028(4) 0.035(5) 0.034(5) 0.001(4) 0.004(3) -0.008(3)
O301 0.043(3) 0.051(3) 0.038(3) -0.015(3) -0.002(2) -0.004(2)
N301 0.038(3) 0.033(3) 0.046(4) -0.007(3) 0.003(3) 0.004(3)
C301 0.028(3) 0.035(4) 0.034(4) -0.013(3) -0.002(3) -0.007(3)
C302 0.032(4) 0.050(5) 0.034(4) -0.002(3) -0.008(3) -0.009(3)
C303 0.040(4) 0.032(4) 0.044(4) 0.008(3) -0.007(3) -0.011(3)
C304 0.033(4) 0.038(4) 0.045(5) -0.001(3) -0.003(3) -0.003(3)
C305 0.034(4) 0.025(4) 0.042(4) -0.001(3) 0.011(3) 0.000(3)
C306 0.042(4) 0.035(4) 0.031(4) 0.003(3) -0.013(3) 0.008(3)
C307 0.072(5) 0.021(4) 0.048(5) 0.015(4) 0.030(5) 0.008(3)
C308 0.037(4) 0.037(4) 0.038(4) 0.005(3) 0.003(3) 0.000(3)
C309 0.034(4) 0.040(4) 0.038(4) -0.005(3) 0.006(3) -0.013(3)
B303 0.044(5) 0.036(5) 0.035(5) 0.004(4) 0.001(4) 0.000(4)
B304 0.040(5) 0.057(6) 0.035(5) 0.003(4) -0.017(4) -0.003(4)
B305 0.034(4) 0.037(5) 0.042(5) 0.002(4) -0.001(4) 0.004(4)
B306 0.037(4) 0.037(5) 0.029(4) -0.004(4) 0.011(4) -0.004(4)
B307 0.049(5) 0.043(5) 0.042(5) 0.010(4) 0.013(4) -0.003(4)
B308 0.046(5) 0.061(6) 0.039(5) 0.011(5) -0.004(4) 0.007(5)
B309 0.036(5) 0.047(6) 0.054(6) 0.011(5) -0.004(4) 0.003(4)
B310 0.042(5) 0.041(5) 0.053(6) 0.004(4) -0.005(5) 0.001(4)
B311 0.045(5) 0.037(5) 0.041(5) 0.003(4) 0.000(4) -0.014(4)
B312 0.050(5) 0.044(6) 0.049(6) 0.008(4) -0.005(5) 0.006(4)
O401 0.063(3) 0.039(3) 0.034(3) 0.004(2) 0.008(3) 0.012(3)
N401 0.035(3) 0.024(3) 0.055(4) -0.008(3) 0.011(3) -0.001(2)
C401 0.028(3) 0.028(4) 0.032(4) 0.006(3) 0.000(3) 0.008(3)
C402 0.019(3) 0.040(4) 0.030(4) -0.005(3) 0.001(3) 0.003(3)
C403 0.024(3) 0.033(4) 0.046(4) -0.006(3) 0.008(3) 0.001(3)
C404 0.028(3) 0.027(4) 0.033(4) -0.005(3) 0.002(3) 0.001(3)
C405 0.024(3) 0.019(3) 0.044(4) 0.007(3) 0.001(3) -0.006(3)
C406 0.034(3) 0.018(3) 0.031(4) -0.012(3) -0.005(3) 0.006(3)
C407 0.036(4) 0.014(3) 0.038(4) -0.004(3) 0.000(3) -0.001(3)
C408 0.022(3) 0.028(4) 0.068(5) -0.020(4) 0.003(3) -0.001(3)
C409 0.029(4) 0.044(4) 0.036(4) -0.003(3) -0.008(3) 0.009(3)
B403 0.035(4) 0.044(5) 0.021(4) -0.006(3) -0.005(3) 0.010(4)
B404 0.027(4) 0.026(4) 0.043(5) 0.000(3) -0.004(4) 0.001(3)
B405 0.031(4) 0.027(4) 0.038(5) -0.002(3) -0.005(4) -0.002(3)
B406 0.033(4) 0.027(4) 0.025(4) -0.009(3) -0.003(3) -0.001(3)
B407 0.038(4) 0.039(5) 0.032(5) -0.010(4) 0.001(4) 0.009(4)
B408 0.046(5) 0.034(5) 0.030(4) -0.006(4) -0.016(4) 0.003(4)
B409 0.022(4) 0.032(5) 0.047(5) 0.005(4) -0.009(4) 0.002(3)
B410 0.033(4) 0.028(4) 0.027(4) 0.000(3) 0.005(3) -0.011(3)
B411 0.029(4) 0.022(4) 0.041(5) -0.008(3) 0.002(4) 0.005(3)
B412 0.032(4) 0.027(4) 0.046(5) -0.005(4) -0.012(4) 0.004(3)
O1 0.068(4) 0.101(5) 0.075(4) 0.037(4) 0.009(4) 0.040(4)
C1 0.097(8) 0.065(6) 0.106(8) -0.001(7) -0.010(7) 0.002(6)
C2 0.118(10) 0.106(10) 0.148(13) 0.039(10) 0.035(9) -0.006(9)
O2 0.083(4) 0.057(4) 0.066(5) -0.008(3) -0.016(4) 0.015(3)
C3 0.132(11) 0.136(12) 0.049(6) 0.028(7) -0.017(7) 0.041(9)
C4 0.47(4) 0.23(3) 0.29(3) 0.07(2) -0.23(3) -0.12(3)

loop_
_atom_type_symbol
_atom_type_description
_atom_type_scat_dispersion_real
_atom_type_scat_dispersion_imag
_atom_type_scat_source
C C 0.0033 0.0016 'International Tables Vol C Tables 4.2.6.8 and 6.1.1.4'
H H 0.0000 0.0000 'International Tables Vol C Tables 4.2.6.8 and 6.1.1.4'
B B 0.0013 0.0007 'International Tables Vol C Tables 4.2.6.8 and 6.1.1.4'
N N 0.0061 0.0033 'International Tables Vol C Tables 4.2.6.8 and 6.1.1.4'
O O 0.0106 0.0060 'International Tables Vol C Tables 4.2.6.8 and 6.1.1.4'
Cl Cl 0.1484 0.1585 'International Tables Vol C Tables 4.2.6.8 and 6.1.1.4'
Co Co 0.3494 0.9721 'International Tables Vol C Tables 4.2.6.8 and 6.1.1.4'

loop_
_geom_angle_atom_site_label_1
_geom_angle_atom_site_label_2
_geom_angle_atom_site_label_3
_geom_angle
N101 Co1 N201 121.8(2)
N101 Co1 Cl2 103.59(18)
N201 Co1 Cl2 105.97(16)
N101 Co1 Cl1 105.94(18)
N201 Co1 Cl1 104.79(17)
Cl2 Co1 Cl1 115.32(8)
N401 Co2 N301 120.6(2)
N401 Co2 Cl3 102.7(2)
N301 Co2 Cl3 102.20(19)
N401 Co2 Cl4 107.2(2)
N301 Co2 Cl4 107.5(2)
Cl3 Co2 Cl4 117.29(13)
C108 N101 C107 115.9(6)
C108 N101 Co1 121.5(5)
C107 N101 Co1 121.8(5)
C104 C101 B105 122.8(6)
C104 C101 C102 117.5(6)
B105 C101 C102 110.4(6)
C104 C101 B104 121.7(6)
B105 C101 B104 63.5(5)
C102 C101 B104 109.3(6)
C104 C101 B103 116.3(6)
B105 C101 B103 114.4(6)
C102 C101 B103 58.6(5)
B104 C101 B103 62.9(5)
C104 C101 B106 118.1(6)
B105 C101 B106 61.0(5)
C102 C101 B106 62.3(5)
B104 C101 B106 113.2(6)
B103 C101 B106 112.4(6)
C103 C102 B103 116.4(8)
C103 C102 B107 120.7(7)
B103 C102 B107 63.9(6)
C103 C102 C101 118.0(7)
B103 C102 C101 61.5(5)
B107 C102 C101 112.1(7)
C103 C102 B111 121.9(8)
B103 C102 B111 114.4(7)
B107 C102 B111 62.2(5)
C101 C102 B111 109.8(6)
C103 C102 B106 118.0(8)
B103 C102 B106 113.1(6)
B107 C102 B106 113.2(6)
C101 C102 B106 60.2(4)
B111 C102 B106 61.5(5)
O101 C104 C105 108.4(5)
O101 C104 C101 110.2(6)
C105 C104 C101 111.4(5)
C106 C105 C109 117.5(6)
C106 C105 C104 120.9(6)
C109 C105 C104 121.6(7)
C105 C106 C107 119.7(6)
N101 C107 C106 123.2(7)
N101 C108 C109 125.3(7)
C108 C109 C105 118.3(7)
C102 B103 C101 59.9(5)
C102 B103 B108 105.7(7)
C101 B103 B108 105.2(6)
C102 B103 B107 58.4(6)
C101 B103 B107 106.4(7)
B108 B103 B107 60.4(6)
C102 B103 B104 106.7(6)
C101 B103 B104 58.4(5)
B108 B103 B104 59.8(6)
B107 B103 B104 108.4(7)
C101 B104 B108 104.7(7)
C101 B104 B109 105.5(6)
B108 B104 B109 58.9(6)
C101 B104 B105 57.9(5)
B108 B104 B105 108.1(7)
B109 B104 B105 61.8(5)
C101 B104 B103 58.7(5)
B108 B104 B103 58.9(6)
B109 B104 B103 106.0(7)
B105 B104 B103 106.5(7)
C101 B105 B106 60.7(5)
C101 B105 B110 106.1(6)
B106 B105 B110 60.9(5)
C101 B105 B104 58.6(5)
B106 B105 B104 109.1(6)
B110 B105 B104 106.1(7)
C101 B105 B109 103.8(6)
B106 B105 B109 107.1(7)
B110 B105 B109 57.9(5)
B104 B105 B109 58.8(6)
C101 B106 B105 58.3(5)
C101 B106 C102 57.5(4)
B105 B106 C102 104.5(6)
C101 B106 B110 104.0(6)
B105 B106 B110 60.4(5)
C102 B106 B110 103.0(6)
C101 B106 B111 104.6(6)
B105 B106 B111 108.4(6)
C102 B106 B111 57.9(5)
B110 B106 B111 59.5(5)
C102 B107 B112 107.4(7)
C102 B107 B111 60.1(5)
B112 B107 B111 60.3(6)
C102 B107 B108 104.1(7)
B112 B107 B108 61.4(6)
B111 B107 B108 107.9(7)
C102 B107 B103 57.7(6)
B112 B107 B103 109.3(7)
B111 B107 B103 107.7(7)
B108 B107 B103 59.1(6)
B109 B108 B103 109.6(7)
B109 B108 B104 61.1(6)
B103 B108 B104 61.3(6)
B109 B108 B107 107.9(7)
B103 B108 B107 60.5(6)
B104 B108 B107 109.7(7)
B109 B108 B112 60.6(6)
B103 B108 B112 108.4(8)
B104 B108 B112 110.0(7)
B107 B108 B112 58.9(6)
B108 B109 B110 108.5(8)
B108 B109 B104 60.0(6)
B110 B109 B104 107.8(7)
B108 B109 B112 61.3(6)
B110 B109 B112 60.5(6)
B104 B109 B112 109.6(7)
B108 B109 B105 107.0(7)
B110 B109 B105 59.3(5)
B104 B109 B105 59.4(5)
B112 B109 B105 108.1(7)
B109 B110 B111 108.1(7)
B109 B110 B105 62.8(6)
B111 B110 B105 107.8(6)
B109 B110 B106 109.3(7)
B111 B110 B106 60.4(5)
B105 B110 B106 58.7(5)
B109 B110 B112 60.8(6)
B111 B110 B112 59.5(5)
B105 B110 B112 111.1(7)
B106 B110 B112 109.1(7)
C102 B111 B107 57.7(6)
C102 B111 B112 105.1(7)
B107 B111 B112 59.8(6)
C102 B111 B110 105.6(6)
B107 B111 B110 107.4(7)
B112 B111 B110 60.5(5)
C102 B111 B106 60.6(5)
B107 B111 B106 108.8(7)
B112 B111 B106 109.7(6)
B110 B111 B106 60.1(5)
B107 B112 B111 59.9(6)
B107 B112 B110 107.1(7)
B111 B112 B110 59.9(5)
B107 B112 B109 106.6(8)
B111 B112 B109 106.6(7)
B110 B112 B109 58.6(6)
B107 B112 B108 59.7(6)
B111 B112 B108 106.3(8)
B110 B112 B108 104.6(7)
B109 B112 B108 58.1(6)
C207 N201 C208 116.5(5)
C207 N201 Co1 121.3(5)
C208 N201 Co1 121.9(4)
C204 C201 C202 116.0(5)
C204 C201 B205 122.9(5)
C202 C201 B205 111.3(5)
C204 C201 B206 115.7(5)
C202 C201 B206 61.3(4)
B205 C201 B206 63.5(4)
C204 C201 B204 122.1(5)
C202 C201 B204 110.9(5)
B205 C201 B204 63.0(4)
B206 C201 B204 115.6(5)
C204 C201 B203 117.0(5)
C202 C201 B203 60.3(4)
B205 C201 B203 113.2(5)
B206 C201 B203 113.1(5)
B204 C201 B203 62.0(4)
C203 C202 C201 118.9(5)
C203 C202 B203 117.0(6)
C201 C202 B203 61.8(4)
C203 C202 B206 117.6(6)
C201 C202 B206 60.3(4)
B203 C202 B206 113.6(5)
C203 C202 B207 120.4(6)
C201 C202 B207 111.3(5)
B203 C202 B207 62.5(4)
B206 C202 B207 114.0(5)
C203 C202 B211 120.7(6)
C201 C202 B211 110.8(5)
B203 C202 B211 113.6(5)
B206 C202 B211 63.2(4)
B207 C202 B211 61.9(5)
O201 C204 C205 110.5(5)
O201 C204 C201 111.4(5)
C205 C204 C201 110.5(5)
C206 C205 C209 118.8(6)
C206 C205 C204 121.3(6)
C209 C205 C204 119.8(6)
C205 C206 C207 118.4(6)
N201 C207 C206 123.5(7)
N201 C208 C209 123.9(6)
C208 C209 C205 118.9(6)
C202 B203 C201 57.8(4)
C202 B203 B208 105.0(5)
C201 B203 B208 104.2(5)
C202 B203 B204 105.6(5)
C201 B203 B204 58.0(4)
B208 B203 B204 60.7(4)
C202 B203 B207 58.9(4)
C201 B203 B207 105.3(5)
B208 B203 B207 60.3(5)
B204 B203 B207 109.5(6)
C201 B204 B203 60.0(4)
C201 B204 B205 58.4(4)
B203 B204 B205 107.9(5)
C201 B204 B208 104.9(5)
B203 B204 B208 59.6(4)
B205 B204 B208 106.0(6)
C201 B204 B209 103.3(5)
B203 B204 B209 106.5(5)
B205 B204 B209 58.4(4)
B208 B204 B209 58.9(5)
C201 B205 B209 106.6(5)
C201 B205 B204 58.6(4)
B209 B205 B204 62.4(4)
C201 B205 B210 104.6(5)
B209 B205 B210 59.8(4)
B204 B205 B210 109.3(6)
C201 B205 B206 58.4(4)
B209 B205 B206 107.9(5)
B204 B205 B206 107.8(5)
B210 B205 B206 59.4(4)
C201 B206 C202 58.4(4)
C201 B206 B210 105.1(5)
C202 B206 B210 104.6(5)
C201 B206 B205 58.2(4)
C202 B206 B205 104.9(5)
B210 B206 B205 60.3(4)
C201 B206 B211 105.7(5)
C202 B206 B211 58.6(4)
B210 B206 B211 59.5(4)
B205 B206 B211 107.7(5)
C202 B207 B211 59.2(5)
C202 B207 B212 104.7(6)
B211 B207 B212 59.4(5)
C202 B207 B203 58.6(4)
B211 B207 B203 108.2(6)
B212 B207 B203 108.0(6)
C202 B207 B208 104.1(5)
B211 B207 B208 107.6(6)
B212 B207 B208 60.3(5)
B203 B207 B208 59.5(5)
B203 B208 B209 109.0(5)
B203 B208 B207 60.2(4)
B209 B208 B207 108.3(6)
B203 B208 B204 59.8(4)
B209 B208 B204 61.8(5)
B207 B208 B204 108.7(5)
B203 B208 B212 108.1(5)
B209 B208 B212 60.1(4)
B207 B208 B212 59.7(5)
B204 B208 B212 109.6(6)
B205 B209 B210 60.8(4)
B205 B209 B208 106.9(5)
B210 B209 B208 107.3(5)
B205 B209 B212 108.4(5)
B210 B209 B212 59.6(4)
B208 B209 B212 60.2(4)
B205 B209 B204 59.2(4)
B210 B209 B204 107.6(5)
B208 B209 B204 59.3(4)
B212 B209 B204 107.7(5)
B212 B210 B209 60.7(4)
B212 B210 B206 108.7(5)
B209 B210 B206 108.4(5)
B212 B210 B211 59.6(5)
B209 B210 B211 108.8(5)
B206 B210 B211 61.2(4)
B212 B210 B205 108.1(5)
B209 B210 B205 59.4(4)
B206 B210 B205 60.4(4)
B211 B210 B205 109.1(5)
C202 B211 B212 105.2(5)
C202 B211 B210 104.1(5)
B212 B211 B210 60.0(4)
C202 B211 B207 58.9(4)
B212 B211 B207 60.4(5)
B210 B211 B207 108.0(6)
C202 B211 B206 58.2(4)
B212 B211 B206 107.5(5)
B210 B211 B206 59.3(4)
B207 B211 B206 107.5(5)
B211 B212 B210 60.3(5)
B211 B212 B207 60.1(5)
B210 B212 B207 108.0(6)
B211 B212 B209 108.5(6)
B210 B212 B209 59.7(4)
B207 B212 B209 108.3(5)
B211 B212 B208 107.9(6)
B210 B212 B208 107.0(5)
B207 B212 B208 60.0(5)
B209 B212 B208 59.7(4)
C308 N301 C307 117.2(6)
C308 N301 Co2 122.6(5)
C307 N301 Co2 118.9(5)
C304 C301 B304 123.0(6)
C304 C301 C302 116.7(6)
B304 C301 C302 111.4(6)
C304 C301 B305 122.1(6)
B304 C301 B305 61.6(5)
C302 C301 B305 110.3(5)
C304 C301 B306 115.5(6)
B304 C301 B306 113.6(6)
C302 C301 B306 60.6(4)
B305 C301 B306 62.5(5)
C304 C301 B303 117.4(6)
B304 C301 B303 63.7(5)
C302 C301 B303 61.0(4)
B305 C301 B303 114.0(6)
B306 C301 B303 113.3(5)
C303 C302 C301 117.7(6)
C303 C302 B307 121.1(6)
C301 C302 B307 109.6(6)
C303 C302 B306 119.1(6)
C301 C302 B306 60.4(4)
B307 C302 B306 113.8(6)
C303 C302 B311 123.5(6)
C301 C302 B311 109.9(5)
B307 C302 B311 63.2(5)
B306 C302 B311 62.3(5)
C303 C302 B303 114.6(6)
C301 C302 B303 61.2(4)
B307 C302 B303 61.5(5)
B306 C302 B303 113.3(5)
B311 C302 B303 113.9(6)
O301 C304 C301 111.9(6)
O301 C304 C305 109.1(6)
C301 C304 C305 111.5(6)
C306 C305 C309 119.0(6)
C306 C305 C304 119.3(6)
C309 C305 C304 121.7(6)
C307 C306 C305 117.4(7)
N301 C307 C306 125.1(7)
N301 C308 C309 122.7(7)
C305 C309 C308 118.5(7)
C302 B303 C301 57.9(4)
C302 B303 B307 58.5(5)
C301 B303 B307 104.6(6)
C302 B303 B308 104.7(6)
C301 B303 B308 103.8(6)
B307 B303 B308 60.0(5)
C302 B303 B304 103.2(6)
C301 B303 B304 56.4(4)
B307 B303 B304 107.0(6)
B308 B303 B304 60.1(5)
C301 B304 B305 59.9(5)
C301 B304 B309 105.2(6)
B305 B304 B309 59.9(5)
C301 B304 B308 105.7(6)
B305 B304 B308 108.6(7)
B309 B304 B308 59.6(5)
C301 B304 B303 59.8(4)
B305 B304 B303 109.4(6)
B309 B304 B303 106.8(6)
B308 B304 B303 59.1(5)
C301 B305 B304 58.5(5)
C301 B305 B309 105.2(6)
B304 B305 B309 61.2(5)
C301 B305 B306 58.9(4)
B304 B305 B306 108.0(6)
B309 B305 B306 107.3(6)
C301 B305 B310 105.9(6)
B304 B305 B310 109.7(6)
B309 B305 B310 59.9(5)
B306 B305 B310 60.0(5)
C301 B306 C302 59.0(4)
C301 B306 B305 58.6(4)
C302 B306 B305 105.9(6)
C301 B306 B311 106.2(5)
C302 B306 B311 59.0(5)
B305 B306 B311 107.6(6)
C301 B306 B310 106.0(6)
C302 B306 B310 105.6(6)
B305 B306 B310 60.4(5)
B311 B306 B310 59.3(5)
C302 B307 B312 105.9(6)
C302 B307 B303 60.0(5)
B312 B307 B303 110.3(7)
C302 B307 B308 106.1(6)
B312 B307 B308 61.5(5)
B303 B307 B308 60.4(5)
C302 B307 B311 58.5(5)
B312 B307 B311 59.5(5)
B303 B307 B311 108.8(6)
B308 B307 B311 108.3(6)
B309 B308 B307 106.2(6)
B309 B308 B303 108.1(6)
B307 B308 B303 59.6(5)
B309 B308 B304 59.6(5)
B307 B308 B304 107.2(6)
B303 B308 B304 60.8(5)
B309 B308 B312 59.8(5)
B307 B308 B312 58.7(5)
B303 B308 B312 107.5(6)
B304 B308 B312 107.6(7)
B305 B309 B310 61.0(5)
B305 B309 B308 108.7(6)
B310 B309 B308 110.4(6)
B305 B309 B304 58.9(5)
B310 B309 B304 108.7(6)
B308 B309 B304 60.8(5)
B305 B309 B312 109.9(7)
B310 B309 B312 61.5(5)
B308 B309 B312 60.8(5)
B304 B309 B312 109.3(6)
B311 B310 B309 106.7(7)
B311 B310 B306 60.2(5)
B309 B310 B306 106.3(7)
B311 B310 B305 107.6(6)
B309 B310 B305 59.1(5)
B306 B310 B305 59.6(5)
B311 B310 B312 59.1(5)
B309 B310 B312 59.7(5)
B306 B310 B312 106.8(6)
B305 B310 B312 106.9(7)
C302 B311 B310 106.3(6)
C302 B311 B312 105.2(6)
B310 B311 B312 62.1(5)
C302 B311 B306 58.7(4)
B310 B311 B306 60.5(5)
B312 B311 B306 109.3(6)
C302 B311 B307 58.3(5)
B310 B311 B307 108.4(7)
B312 B311 B307 58.9(5)
B306 B311 B307 106.9(6)
B307 B312 B311 61.5(5)
B307 B312 B309 106.6(7)
B311 B312 B309 105.8(7)
B307 B312 B308 59.8(5)
B311 B312 B308 108.5(7)
B309 B312 B308 59.3(5)
B307 B312 B310 108.0(6)
B311 B312 B310 58.9(5)
B309 B312 B310 58.8(5)
B308 B312 B310 107.1(7)
C408 N401 C407 117.0(6)
C408 N401 Co2 120.1(5)
C407 N401 Co2 122.0(5)
C404 C401 C402 116.9(5)
C404 C401 B406 115.3(5)
C402 C401 B406 60.9(4)
C404 C401 B404 123.5(5)
C402 C401 B404 110.1(5)
B406 C401 B404 113.9(5)
C404 C401 B405 121.9(5)
C402 C401 B405 110.0(5)
B406 C401 B405 62.0(4)
B404 C401 B405 63.0(4)
C404 C401 B403 117.9(5)
C402 C401 B403 60.5(4)
B406 C401 B403 113.1(5)
B404 C401 B403 62.6(5)
B405 C401 B403 114.1(5)
C403 C402 B407 122.8(6)
C403 C402 B411 121.8(5)
B407 C402 B411 63.4(5)
C403 C402 C401 116.7(5)
B407 C402 C401 110.2(5)
B411 C402 C401 110.9(5)
C403 C402 B406 117.2(5)
B407 C402 B406 113.6(6)
B411 C402 B406 62.7(4)
C401 C402 B406 60.0(4)
C403 C402 B403 115.9(6)
B407 C402 B403 62.6(4)
B411 C402 B403 115.4(6)
C401 C402 B403 61.0(4)
B406 C402 B403 112.8(5)
O401 C404 C405 114.3(5)
O401 C404 C401 107.2(5)
C405 C404 C401 110.6(5)
C406 C405 C409 117.2(6)
C406 C405 C404 123.6(6)
C409 C405 C404 119.1(6)
C407 C406 C405 120.5(6)
N401 C407 C406 123.0(6)
N401 C408 C409 125.3(7)
C408 C409 C405 116.8(6)
C402 B403 C401 58.6(4)
C402 B403 B407 57.4(4)
C401 B403 B407 104.3(5)
C402 B403 B408 104.3(5)
C401 B403 B408 104.4(6)
B407 B403 B408 59.8(5)
C402 B403 B404 105.2(5)
C401 B403 B404 58.3(4)
B407 B403 B404 107.1(6)
B408 B403 B404 59.8(5)
C401 B404 B409 103.9(5)
C401 B404 B408 105.0(5)
B409 B404 B408 60.7(5)
C401 B404 B403 59.2(4)
B409 B404 B403 107.7(5)
B408 B404 B403 59.5(5)
C401 B404 B405 58.9(4)
B409 B404 B405 58.5(5)
B408 B404 B405 107.6(5)
B403 B404 B405 108.0(5)
C401 B405 B409 104.1(6)
C401 B405 B410 105.4(5)
B409 B405 B410 61.4(4)
C401 B405 B406 58.4(4)
B409 B405 B406 107.8(6)
B410 B405 B406 59.9(4)
C401 B405 B404 58.2(4)
B409 B405 B404 59.4(4)
B410 B405 B404 109.0(6)
B406 B405 B404 107.0(6)
C401 B406 C402 59.0(4)
C401 B406 B410 106.0(5)
C402 B406 B410 105.7(5)
C401 B406 B405 59.6(4)
C402 B406 B405 106.6(5)
B410 B406 B405 59.5(4)
C401 B406 B411 106.2(5)
C402 B406 B411 57.8(4)
B410 B406 B411 61.4(4)
B405 B406 B411 109.0(5)
C402 B407 B408 106.6(5)
C402 B407 B403 60.0(4)
B408 B407 B403 60.1(5)
C402 B407 B412 105.6(6)
B408 B407 B412 60.8(5)
B403 B407 B412 108.9(6)
C402 B407 B411 58.7(4)
B408 B407 B411 110.1(6)
B403 B407 B411 109.5(5)
B412 B407 B411 60.7(5)
B407 B408 B403 60.0(5)
B407 B408 B404 108.1(6)
B403 B408 B404 60.7(4)
B407 B408 B409 106.6(5)
B403 B408 B409 107.4(6)
B404 B408 B409 59.1(4)
B407 B408 B412 59.7(5)
B403 B408 B412 107.9(5)
B404 B408 B412 107.2(6)
B409 B408 B412 59.2(4)
B405 B409 B404 62.1(5)
B405 B409 B412 108.7(6)
B404 B409 B412 109.1(6)
B405 B409 B410 59.7(4)
B404 B409 B410 109.7(6)
B412 B409 B410 60.4(4)
B405 B409 B408 110.0(6)
B404 B409 B408 60.2(5)
B412 B409 B408 60.5(5)
B410 B409 B408 109.3(5)
B405 B410 B406 60.6(4)
B405 B410 B409 58.9(4)
B406 B410 B409 106.4(5)
B405 B410 B412 107.2(6)
B406 B410 B412 107.0(5)
B409 B410 B412 59.3(4)
B405 B410 B411 108.6(5)
B406 B410 B411 59.8(4)
B409 B410 B411 106.9(5)
B412 B410 B411 59.7(4)
C402 B411 B407 58.0(4)
C402 B411 B406 59.6(4)
B407 B411 B406 106.8(5)
C402 B411 B412 104.2(5)
B407 B411 B412 59.6(5)
B406 B411 B412 106.0(5)
C402 B411 B410 105.0(5)
B407 B411 B410 107.2(5)
B406 B411 B410 58.8(4)
B412 B411 B410 59.6(4)
B409 B412 B407 107.2(6)
B409 B412 B410 60.3(4)
B407 B412 B410 108.1(5)
B409 B412 B408 60.3(5)
B407 B412 B408 59.4(5)
B410 B412 B408 109.0(5)
B409 B412 B411 108.4(5)
B407 B412 B411 59.7(5)
B410 B412 B411 60.7(4)
B408 B412 B411 108.1(6)
C2 C1 O1 106.3(11)
O2 C3 C4 102.0(12)

loop_
_geom_bond_atom_site_label_1
_geom_bond_atom_site_label_2
_geom_bond_distance
Co1 N101 2.025(5)
Co1 N201 2.029(5)
Co1 Cl2 2.234(2)
Co1 Cl1 2.255(2)
Co2 N401 2.028(6)
Co2 N301 2.044(6)
Co2 Cl3 2.237(3)
Co2 Cl4 2.245(3)
O101 C104 1.438(8)
N101 C108 1.326(10)
N101 C107 1.349(8)
C101 C104 1.551(10)
C101 B105 1.689(10)
C101 C102 1.682(9)
C101 B104 1.703(12)
C101 B103 1.709(10)
C101 B106 1.732(11)
C102 C103 1.473(12)
C102 B103 1.660(14)
C102 B107 1.672(13)
C102 B111 1.716(12)
C102 B106 1.766(11)
C104 C105 1.516(9)
C105 C106 1.372(10)
C105 C109 1.403(10)
C106 C107 1.381(9)
C108 C109 1.363(10)
B103 B108 1.739(15)
B103 B107 1.764(15)
B103 B104 1.780(13)
B104 B108 1.754(15)
B104 B109 1.774(14)
B104 B105 1.785(13)
B105 B106 1.736(13)
B105 B110 1.768(13)
B105 B109 1.828(14)
B106 B110 1.775(12)
B106 B111 1.780(12)
B107 B112 1.748(15)
B107 B111 1.751(14)
B107 B108 1.762(15)
B108 B109 1.735(16)
B108 B112 1.792(15)
B109 B110 1.741(14)
B109 B112 1.780(15)
B110 B111 1.764(13)
B110 B112 1.775(13)
B111 B112 1.757(14)
O201 C204 1.395(8)
N201 C207 1.327(8)
N201 C208 1.355(8)
C201 C204 1.554(9)
C201 C202 1.667(8)
C201 B205 1.696(9)
C201 B206 1.700(9)
C201 B204 1.700(9)
C201 B203 1.736(9)
C202 C203 1.513(9)
C202 B203 1.711(10)
C202 B206 1.717(9)
C202 B207 1.718(11)
C202 B211 1.724(10)
C204 C205 1.514(9)
C205 C206 1.378(9)
C205 C209 1.380(9)
C206 C207 1.408(9)
C208 C209 1.375(9)
B203 B208 1.766(12)
B203 B204 1.770(11)
B203 B207 1.778(11)
B204 B205 1.774(11)
B204 B208 1.786(11)
B204 B209 1.830(11)
B205 B209 1.758(11)
B205 B210 1.784(10)
B205 B206 1.786(10)
B206 B210 1.768(11)
B206 B211 1.802(11)
B207 B211 1.770(12)
B207 B212 1.775(12)
B207 B208 1.781(11)
B208 B209 1.778(11)
B208 B212 1.786(11)
B209 B210 1.766(10)
B209 B212 1.785(10)
B210 B212 1.766(11)
B210 B211 1.771(11)
B211 B212 1.758(12)
O301 C304 1.418(8)
N301 C308 1.315(9)
N301 C307 1.337(10)
C301 C304 1.525(10)
C301 B304 1.679(11)
C301 C302 1.684(9)
C301 B305 1.703(10)
C301 B306 1.709(10)
C301 B303 1.742(11)
C302 C303 1.496(10)
C302 B307 1.712(11)
C302 B306 1.712(10)
C302 B311 1.716(12)
C302 B303 1.739(11)
C304 C305 1.536(9)
C305 C306 1.379(10)
C305 C309 1.385(10)
C306 C307 1.355(10)
C308 C309 1.388(10)
B303 B307 1.765(13)
B303 B308 1.777(12)
B303 B304 1.807(12)
B304 B305 1.733(13)
B304 B309 1.774(14)
B304 B308 1.795(13)
B305 B309 1.752(12)
B305 B306 1.771(11)
B305 B310 1.786(13)
B306 B311 1.773(11)
B306 B310 1.779(12)
B307 B312 1.751(13)
B307 B308 1.771(13)
B307 B311 1.797(12)
B308 B309 1.773(13)
B308 B312 1.801(14)
B309 B310 1.767(13)
B309 B312 1.783(13)
B310 B311 1.758(12)
B310 B312 1.815(13)
B311 B312 1.762(13)
O401 C404 1.392(8)
N401 C408 1.319(9)
N401 C407 1.336(9)
C401 C404 1.561(9)
C401 C402 1.691(8)
C401 B406 1.708(10)
C401 B404 1.716(10)
C401 B405 1.729(10)
C401 B403 1.733(10)
C402 C403 1.527(9)
C402 B407 1.677(11)
C402 B411 1.690(10)
C402 B406 1.723(10)
C402 B403 1.724(9)
C404 C405 1.498(9)
C405 C406 1.377(9)
C405 C409 1.428(9)
C406 C407 1.363(9)
C408 C409 1.380(10)
B403 B407 1.766(11)
B403 B408 1.768(12)
B403 B404 1.790(11)
B404 B409 1.754(11)
B404 B408 1.773(11)
B404 B405 1.799(11)
B405 B409 1.736(11)
B405 B410 1.751(11)
B405 B406 1.770(11)
B406 B410 1.757(10)
B406 B411 1.776(10)
B407 B408 1.763(12)
B407 B412 1.767(12)
B407 B411 1.769(12)
B408 B409 1.783(12)
B408 B412 1.787(11)
B409 B412 1.764(10)
B409 B410 1.782(11)
B410 B412 1.784(11)
B410 B411 1.804(10)
B411 B412 1.788(11)
O1 C1 1.517(14)
C1 C2 1.486(15)
O2 C3 1.423(12)
C3 C4 1.65(3)
